data_7221177
loop_
_publ_author_name
'Vogel, R.'
'Schuster, H.U.'

_publ_section_title
;
 K Hg As (Sb) und K Zn As - Ternaere Verbindungen mit modifizierter Ni2
 In-Struktur
;
_journal_name_full
;
Zeitschrift fuer Naturforschung, Teil B. Anorganische Chemie, Organische 
Chemie (33,1978-41,1986)
;
_journal_page_first 114
_journal_page_last 116
_journal_volume 35
_journal_year 1980
_chemical_formula_sum 'As Hg K'
_chemical_name_systematic 'K Hg As'
_space_group_IT_number 194
_symmetry_space_group_name_Hall '-P 6c 2c'
_symmetry_space_group_name_H-M 'P 63/m m c'
_cell_angle_alpha 90
_cell_angle_beta 90
_cell_angle_gamma 120
_cell_formula_units_Z 2
_cell_length_a 4.506
_cell_length_b 4.506
_cell_length_c 9.976
_cell_volume 175.416
_citation_journal_id_ASTM ZNBAD2
_cod_data_source_file Vogel_ZNBAD2_1980_826.cif
_cod_data_source_block As1Hg1K1
_cod_original_cell_volume 175.4161
_cod_original_formula_sum 'As1 Hg1 K1'
_cod_database_code 7221177

loop_
_symmetry_equiv_pos_as_xyz
x,y,z
x-y,x,z+1/2
-y,x-y,z
-x,-y,z+1/2
-x+y,-x,z
y,-x+y,z+1/2
-y,-x,-z+1/2
x-y,-y,-z
x,x-y,-z+1/2
y,x,-z
-x+y,y,-z+1/2
-x,-x+y,-z
-x,-y,-z
-x+y,-x,-z-1/2
y,-x+y,-z
x,y,-z-1/2
x-y,x,-z
-y,x-y,-z-1/2
y,x,z-1/2
-x+y,y,z
-x,-x+y,z-1/2
-y,-x,z
x-y,-y,z-1/2
x,x-y,z

loop_
_atom_site_label
_atom_site_type_symbol
_atom_site_fract_x
_atom_site_fract_y
_atom_site_fract_z
_atom_site_occupancy
_atom_site_U_iso_or_equiv
As1 As-3 0.3333 0.6667 0.25 1 0.0
Hg1 Hg+2 0.3333 0.6667 0.75 1 0.0
K1 K+1 0 0 0 1 0.0
